data_4063908
loop_
_publ_author_name
'Cabeza, Javier A.'
'Damonte, Marina'
'Garc\'ia-\'Alvarez, Pablo'
'Kennedy, Alan R.'
'P\'erez-Carre\~no, Enrique'

_publ_section_title
;
 Reactivity of [Ru3(CO)12] with a Phosphine-Functionalized
 Imidazol-2-ylidene and Its Imidazolium Salt
;
_journal_issue 4
_journal_name_full Organometallics
_journal_page_first 826
_journal_paper_doi 10.1021/om101021s
_journal_volume 30
_journal_year 2011
_chemical_formula_moiety 'C63 H60 N6 O9 P3 Ru3, 3(B F4)'
_chemical_formula_sum 'C63 H60 B3 F12 N6 O9 P3 Ru3'
_chemical_formula_weight 1701.72
_chemical_name_systematic
;
 ?
;
_space_group_IT_number 165
_symmetry_cell_setting trigonal
_symmetry_space_group_name_Hall '-P 3 2"c'
_symmetry_space_group_name_H-M 'P -3 c 1'
_atom_sites_solution_hydrogens geom
_atom_sites_solution_primary direct
_atom_sites_solution_secondary difmap
_audit_creation_method SHELXL-97
_cell_angle_alpha 90.00
_cell_angle_beta 90.00
_cell_angle_gamma 120.00
_cell_formula_units_Z 4
_cell_length_a 14.8250(10)
_cell_length_b 14.8250(10)
_cell_length_c 41.080(3)
_cell_measurement_reflns_used 3450
_cell_measurement_temperature 293(2)
_cell_measurement_theta_max 73.8146
_cell_measurement_theta_min 3.2247
_cell_volume 7819.0(9)
_computing_cell_refinement
;
CrysAlisPro, Oxford Diffraction Ltd.,
Version 1.171.34.36 (release 02-08-2010 CrysAlis171 .NET)
(compiled Aug  2 2010,13:00:58)
;
_computing_data_collection
;
CrysAlisPro, Oxford Diffraction Ltd.,
Version 1.171.34.36 (release 02-08-2010 CrysAlis171 .NET)
(compiled Aug  2 2010,13:00:58)
;
_computing_data_reduction
;
CrysAlisPro, Oxford Diffraction Ltd.,
Version 1.171.34.36 (release 02-08-2010 CrysAlis171 .NET)
(compiled Aug  2 2010,13:00:58)
;
_computing_molecular_graphics 'PLATON (Spek, 2008)'
_computing_publication_material 'SHELXL-97 (Sheldrick, 2008)'
_computing_structure_refinement 'SHELXL-97 (Sheldrick, 2008)'
_computing_structure_solution 'DIRDIF-08 (Beurskens et al., 2008)'
_diffrn_ambient_temperature 293(2)
_diffrn_detector_area_resol_mean 8.2640
_diffrn_measured_fraction_theta_full 0.995
_diffrn_measured_fraction_theta_max 0.995
_diffrn_measurement_device_type 'Goniometer Xcalibur, detector: Onyx (Nova)'
_diffrn_radiation_monochromator mirror
_diffrn_radiation_source 'Nova (Cu) X-ray Source'
_diffrn_radiation_type CuK\a
_diffrn_radiation_wavelength 1.54184
_diffrn_reflns_av_R_equivalents 0.0000
_diffrn_reflns_av_sigmaI/netI 0.0497
_diffrn_reflns_limit_h_max 0
_diffrn_reflns_limit_h_min -14
_diffrn_reflns_limit_k_max 16
_diffrn_reflns_limit_k_min 0
_diffrn_reflns_limit_l_max 46
_diffrn_reflns_limit_l_min 0
_diffrn_reflns_number 3860
_diffrn_reflns_theta_full 60.00
_diffrn_reflns_theta_max 60.00
_diffrn_reflns_theta_min 3.44
_exptl_absorpt_coefficient_mu 5.920
_exptl_absorpt_correction_T_max 1.00000
_exptl_absorpt_correction_T_min 0.14511
_exptl_absorpt_correction_type refdelf
_exptl_absorpt_process_details
;
Parkin S,Moezzi B & Hope H, (1995) J. Appl. Cryst. 28, 53-56
Cubic fit to sin(theta)/lambda - 24 parameters
;
_exptl_crystal_colour purple
_exptl_crystal_density_diffrn 1.446
_exptl_crystal_density_method 'not measured'
_exptl_crystal_description prism
_exptl_crystal_F_000 3408
_exptl_crystal_size_max 0.090
_exptl_crystal_size_mid 0.065
_exptl_crystal_size_min 0.028
_refine_diff_density_max 1.347
_refine_diff_density_min -1.026
_refine_diff_density_rms 0.128
_refine_ls_extinction_method none
_refine_ls_goodness_of_fit_ref 1.044
_refine_ls_hydrogen_treatment constr
_refine_ls_matrix_type full
_refine_ls_number_parameters 316
_refine_ls_number_reflns 3860
_refine_ls_number_restraints 83
_refine_ls_restrained_S_all 1.060
_refine_ls_R_factor_all 0.1186
_refine_ls_R_factor_gt 0.0962
_refine_ls_shift/su_max 0.000
_refine_ls_shift/su_mean 0.000
_refine_ls_structure_factor_coef Fsqd
_refine_ls_weighting_details 'calc w=1/[\s^2^(Fo^2^)+(0.1636P)^2^+26.9535P] where P=(Fo^2^+2Fc^2^)/3'
_refine_ls_weighting_scheme calc
_refine_ls_wR_factor_gt 0.2796
_refine_ls_wR_factor_ref 0.2964
_reflns_number_gt 2702
_reflns_number_total 3860
_reflns_threshold_expression >2\s(I)
_cod_data_source_file om101021s_si_002.cif
_cod_data_source_block md71_(compound_4)
_cod_original_sg_symbol_H-M P-3c1
_cod_database_code 4063908

loop_
_symmetry_equiv_pos_as_xyz
'x, y, z'
'-y, x-y, z'
'-x+y, -x, z'
'-x+y, y, z+1/2'
'x, x-y, z+1/2'
'-y, -x, z+1/2'
'-x, -y, -z'
'y, -x+y, -z'
'x-y, x, -z'
'x-y, -y, -z-1/2'
'-x, -x+y, -z-1/2'
'y, x, -z-1/2'

loop_
_atom_site_label
_atom_site_type_symbol
_atom_site_fract_x
_atom_site_fract_y
_atom_site_fract_z
_atom_site_U_iso_or_equiv
_atom_site_adp_type
_atom_site_occupancy
_atom_site_symmetry_multiplicity
_atom_site_calc_flag
_atom_site_refinement_flags
Ru1 Ru 0.61774(8) 0.20596(7) 0.39856(3) 0.0822(5) Uani 1 1 d U
P1 P 0.4634(3) 0.0554(3) 0.38284(8) 0.0835(9) Uani 1 1 d .
O100 O 0.5306(10) 0.2110(9) 0.4654(3) 0.115(3) Uani 1 1 d .
O101 O 0.7007(9) 0.2244(9) 0.3294(3) 0.118(3) Uani 1 1 d U
O102 O 0.7133(10) 0.0833(10) 0.4256(3) 0.141(4) Uani 1 1 d .
N1 N 0.5880(10) -0.0798(9) 0.3245(3) 0.097(3) Uani 1 1 d .
N2 N 0.5912(11) -0.1322(10) 0.2754(3) 0.110(4) Uani 1 1 d .
C1 C 0.5378(12) -0.1071(11) 0.2964(4) 0.097(4) Uani 1 1 d .
H1 H 0.4756 -0.1086 0.2919 0.116 Uiso 1 1 calc R
C2 C 0.6810(15) -0.1157(18) 0.2913(5) 0.142(7) Uani 1 1 d .
H2 H 0.7349 -0.1225 0.2823 0.171 Uiso 1 1 calc R
C3 C 0.6757(13) -0.0888(15) 0.3214(5) 0.130(6) Uani 1 1 d .
H3 H 0.7233 -0.0776 0.3378 0.156 Uiso 1 1 calc R
C4 C 0.5545(13) -0.0510(13) 0.3543(3) 0.105(4) Uani 1 1 d .
H4A H 0.6151 0.0022 0.3657 0.125 Uiso 1 1 calc R
H4B H 0.5199 -0.1113 0.3684 0.125 Uiso 1 1 calc R
C5 C 0.4814(11) -0.0107(11) 0.3472(3) 0.088(3) Uani 1 1 d .
H5A H 0.4143 -0.0684 0.3407 0.105 Uiso 1 1 calc R
H5B H 0.5086 0.0379 0.3291 0.105 Uiso 1 1 calc R
C6 C 0.5595(17) -0.1682(15) 0.2422(4) 0.131(6) Uani 1 1 d .
H6A H 0.5104 -0.2416 0.2423 0.196 Uiso 1 1 calc R
H6B H 0.6195 -0.1551 0.2296 0.196 Uiso 1 1 calc R
H6C H 0.5278 -0.1317 0.2327 0.196 Uiso 1 1 calc R
C7 C 0.3506(10) 0.0631(10) 0.3698(4) 0.089(3) Uani 1 1 d .
C8 C 0.3243(12) 0.0661(11) 0.3385(4) 0.105(4) Uani 1 1 d .
H8 H 0.3671 0.0646 0.3222 0.126 Uiso 1 1 calc R
C9 C 0.2362(14) 0.0712(14) 0.3293(5) 0.120(5) Uani 1 1 d .
H9 H 0.2215 0.0742 0.3075 0.144 Uiso 1 1 calc R
C10 C 0.1741(14) 0.0718(15) 0.3524(7) 0.128(6) Uani 1 1 d .
H10 H 0.1137 0.0724 0.3467 0.153 Uiso 1 1 calc R
C11 C 0.1959(17) 0.072(2) 0.3818(7) 0.155(8) Uani 1 1 d .
H11 H 0.1521 0.0745 0.3975 0.185 Uiso 1 1 calc R
C12 C 0.2875(14) 0.0671(14) 0.3924(5) 0.120(5) Uani 1 1 d .
H12 H 0.3019 0.0671 0.4145 0.144 Uiso 1 1 calc R
C13 C 0.4073(11) -0.0480(11) 0.4133(3) 0.090(3) Uani 1 1 d .
C14 C 0.3203(16) -0.1427(14) 0.4048(4) 0.131(6) Uani 1 1 d .
H14 H 0.2948 -0.1519 0.3836 0.158 Uiso 1 1 calc R
C15 C 0.2722(15) -0.2212(14) 0.4263(5) 0.132(6) Uani 1 1 d .
H15 H 0.2155 -0.2844 0.4199 0.158 Uiso 1 1 calc R
C16 C 0.3093(17) -0.2058(15) 0.4586(4) 0.127(6) Uani 1 1 d .
H16 H 0.2757 -0.2580 0.4740 0.152 Uiso 1 1 calc R
C17 C 0.3905(16) -0.1182(15) 0.4665(4) 0.128(6) Uani 1 1 d .
H17 H 0.4141 -0.1082 0.4879 0.154 Uiso 1 1 calc R
C18 C 0.4430(14) -0.0397(13) 0.4443(4) 0.105(4) Uani 1 1 d .
H18 H 0.5038 0.0200 0.4505 0.126 Uiso 1 1 calc R
C100 C 0.5616(11) 0.2164(11) 0.4393(4) 0.092(4) Uani 1 1 d .
C101 C 0.6749(12) 0.2265(12) 0.3556(4) 0.103(4) Uani 1 1 d U
C102 C 0.6791(11) 0.1348(12) 0.4148(4) 0.100(4) Uani 1 1 d .
B1 B 0.3333 0.6667 0.3236(5) 0.111(7) Uani 1 3 d SDU
B2 B 0.3947(6) 0.0000 0.2500 0.127(6) Uani 1 2 d SDU
B3 B 1.0000 0.0000 0.2500 0.138(19) Uiso 1 6 d SD
F1 F 0.3333 0.6667 0.2910(4) 0.157(7) Uani 1 3 d SDU
F2 F 0.4274(7) 0.6859(9) 0.3336(3) 0.152(4) Uani 1 1 d DU
F3 F 0.3106 0.0079 0.2568 0.161(7) Uani 0.50 1 d PDU
F4 F 0.4369(13) 0.0723(15) 0.2240(4) 0.138(6) Uani 0.50 1 d PDU
F5 F 0.4702(15) 0.0475(17) 0.2726(5) 0.139(8) Uani 0.50 1 d PDU
F6 F 0.392(2) -0.0801(16) 0.2355(7) 0.149(8) Uani 0.50 1 d PDU
F7 F 0.913(4) -0.003(7) 0.2391(5) 0.150 Uiso 0.17 1 d PD
F8 F 1.0000 0.0000 0.2827(2) 0.150 Uiso 0.50 3 d SPD
F9 F 0.998(3) 0.064(2) 0.2274(12) 0.150 Uiso 0.17 1 d PD
F10 F 0.9095(7) -0.0905(7) 0.2500 0.150 Uiso 0.33 2 d SPD

loop_
_atom_site_aniso_label
_atom_site_aniso_U_11
_atom_site_aniso_U_22
_atom_site_aniso_U_33
_atom_site_aniso_U_23
_atom_site_aniso_U_13
_atom_site_aniso_U_12
Ru1 0.0753(7) 0.0638(6) 0.1034(8) -0.0032(5) -0.0012(5) 0.0316(5)
P1 0.081(2) 0.0737(19) 0.095(2) -0.0013(15) -0.0010(16) 0.0382(16)
O100 0.134(9) 0.097(7) 0.110(7) 0.006(6) 0.011(7) 0.056(7)
O101 0.123(8) 0.111(8) 0.116(6) -0.015(6) 0.009(6) 0.056(7)
O102 0.140(10) 0.116(9) 0.186(12) -0.004(8) -0.016(9) 0.080(8)
N1 0.101(8) 0.085(7) 0.112(8) -0.013(6) -0.011(7) 0.051(6)
N2 0.111(10) 0.107(9) 0.126(9) -0.011(7) -0.001(8) 0.064(8)
C1 0.097(10) 0.091(9) 0.115(10) 0.007(8) 0.023(8) 0.057(8)
C2 0.100(12) 0.19(2) 0.158(16) -0.053(15) -0.004(12) 0.084(14)
C3 0.096(11) 0.143(15) 0.166(16) -0.052(13) -0.035(11) 0.071(11)
C4 0.125(12) 0.108(11) 0.104(9) -0.002(8) 0.006(8) 0.076(10)
C5 0.098(9) 0.068(7) 0.096(8) -0.004(6) -0.012(7) 0.041(7)
C6 0.181(19) 0.121(14) 0.120(12) -0.028(10) -0.012(12) 0.098(14)
C7 0.067(7) 0.077(8) 0.109(9) -0.010(7) -0.010(7) 0.026(6)
C8 0.090(10) 0.091(10) 0.139(12) -0.003(9) -0.003(9) 0.049(8)
C9 0.104(12) 0.116(13) 0.162(15) 0.003(11) -0.019(11) 0.071(11)
C10 0.067(9) 0.130(14) 0.183(19) 0.016(14) -0.008(12) 0.047(9)
C11 0.092(13) 0.19(2) 0.18(2) 0.006(18) 0.021(14) 0.073(14)
C12 0.109(12) 0.123(13) 0.136(13) 0.008(10) 0.014(10) 0.065(11)
C13 0.089(9) 0.083(8) 0.095(8) 0.003(7) 0.016(7) 0.040(7)
C14 0.155(16) 0.097(11) 0.105(10) 0.013(9) 0.005(10) 0.035(12)
C15 0.116(13) 0.093(11) 0.133(13) 0.000(10) 0.014(11) 0.013(10)
C16 0.149(17) 0.103(12) 0.116(12) 0.030(10) 0.027(11) 0.054(12)
C17 0.137(15) 0.099(12) 0.112(11) 0.018(10) -0.015(10) 0.031(11)
C18 0.126(12) 0.097(10) 0.097(9) -0.001(8) -0.005(9) 0.059(10)
C100 0.088(9) 0.084(9) 0.111(10) 0.003(8) 0.007(8) 0.047(8)
C101 0.090(9) 0.100(10) 0.118(7) -0.005(8) -0.011(7) 0.047(8)
C102 0.076(8) 0.087(9) 0.138(12) -0.007(8) -0.017(8) 0.041(7)
B1 0.091(8) 0.091(8) 0.149(13) 0.000 0.000 0.046(4)
B2 0.119(9) 0.148(15) 0.122(13) 0.001(9) 0.001(4) 0.074(7)
F1 0.161(11) 0.161(11) 0.149(11) 0.000 0.000 0.080(5)
F2 0.099(6) 0.129(8) 0.222(10) 0.010(8) -0.022(7) 0.053(6)
F3 0.114(13) 0.214(18) 0.158(17) -0.011(15) 0.005(10) 0.084(15)
F4 0.150(15) 0.155(14) 0.125(10) 0.015(10) 0.005(10) 0.090(13)
F5 0.154(15) 0.144(17) 0.142(13) 0.009(11) -0.034(13) 0.092(14)
F6 0.14(2) 0.122(13) 0.177(19) 0.003(11) 0.005(15) 0.056(15)

loop_
_atom_type_symbol
_atom_type_description
_atom_type_scat_dispersion_real
_atom_type_scat_dispersion_imag
_atom_type_scat_source
Ru Ru 0.0552 3.2960 'International Tables Vol C Tables 4.2.6.8 and 6.1.1.4'
P P 0.2955 0.4335 'International Tables Vol C Tables 4.2.6.8 and 6.1.1.4'
F F 0.0727 0.0534 'International Tables Vol C Tables 4.2.6.8 and 6.1.1.4'
O O 0.0492 0.0322 'International Tables Vol C Tables 4.2.6.8 and 6.1.1.4'
N N 0.0311 0.0180 'International Tables Vol C Tables 4.2.6.8 and 6.1.1.4'
C C 0.0181 0.0091 'International Tables Vol C Tables 4.2.6.8 and 6.1.1.4'
B B 0.0090 0.0039 'International Tables Vol C Tables 4.2.6.8 and 6.1.1.4'
H H 0.0000 0.0000 'International Tables Vol C Tables 4.2.6.8 and 6.1.1.4'

loop_
_geom_angle_atom_site_label_1
_geom_angle_atom_site_label_2
_geom_angle_atom_site_label_3
_geom_angle
_geom_angle_site_symmetry_1
_geom_angle_site_symmetry_3
C102 Ru1 C100 95.2(7) . .
C102 Ru1 C101 96.8(7) . .
C100 Ru1 C101 166.1(6) . .
C102 Ru1 P1 94.6(5) . .
C100 Ru1 P1 93.5(4) . .
C101 Ru1 P1 92.3(5) . .
C102 Ru1 Ru1 99.4(5) . 2_655
C100 Ru1 Ru1 96.7(4) . 2_655
C101 Ru1 Ru1 74.6(5) . 2_655
P1 Ru1 Ru1 161.82(9) . 2_655
C102 Ru1 Ru1 151.1(5) . 3_665
C100 Ru1 Ru1 69.7(4) . 3_665
C101 Ru1 Ru1 96.5(5) . 3_665
P1 Ru1 Ru1 110.29(10) . 3_665
Ru1 Ru1 Ru1 60.0 2_655 3_665
C7 P1 C13 102.0(7) . .
C7 P1 C5 100.4(6) . .
C13 P1 C5 102.9(6) . .
C7 P1 Ru1 120.8(4) . .
C13 P1 Ru1 115.3(5) . .
C5 P1 Ru1 112.9(5) . .
C1 N1 C3 107.7(13) . .
C1 N1 C4 126.8(12) . .
C3 N1 C4 125.5(14) . .
C1 N2 C2 107.2(14) . .
C1 N2 C6 125.2(15) . .
C2 N2 C6 127.6(15) . .
N1 C1 N2 109.0(14) . .
N1 C1 H1 125.5 . .
N2 C1 H1 125.5 . .
C3 C2 N2 107.3(15) . .
C3 C2 H2 126.3 . .
N2 C2 H2 126.3 . .
C2 C3 N1 108.6(16) . .
C2 C3 H3 125.7 . .
N1 C3 H3 125.7 . .
N1 C4 C5 111.8(12) . .
N1 C4 H4A 109.3 . .
C5 C4 H4A 109.3 . .
N1 C4 H4B 109.3 . .
C5 C4 H4B 109.3 . .
H4A C4 H4B 107.9 . .
C4 C5 P1 112.3(9) . .
C4 C5 H5A 109.1 . .
P1 C5 H5A 109.1 . .
C4 C5 H5B 109.1 . .
P1 C5 H5B 109.1 . .
H5A C5 H5B 107.9 . .
N2 C6 H6A 109.5 . .
N2 C6 H6B 109.5 . .
H6A C6 H6B 109.5 . .
N2 C6 H6C 109.5 . .
H6A C6 H6C 109.5 . .
H6B C6 H6C 109.5 . .
C12 C7 C8 116.1(15) . .
C12 C7 P1 118.9(12) . .
C8 C7 P1 125.1(12) . .
C7 C8 C9 123.5(16) . .
C7 C8 H8 118.3 . .
C9 C8 H8 118.3 . .
C10 C9 C8 118.6(18) . .
C10 C9 H9 120.7 . .
C8 C9 H9 120.7 . .
C11 C10 C9 120.6(19) . .
C11 C10 H10 119.7 . .
C9 C10 H10 119.7 . .
C10 C11 C12 122(2) . .
C10 C11 H11 118.8 . .
C12 C11 H11 118.8 . .
C7 C12 C11 118.7(18) . .
C7 C12 H12 120.6 . .
C11 C12 H12 120.6 . .
C18 C13 C14 116.6(14) . .
C18 C13 P1 124.9(12) . .
C14 C13 P1 118.5(12) . .
C15 C14 C13 121.9(17) . .
C15 C14 H14 119.0 . .
C13 C14 H14 119.0 . .
C14 C15 C16 118.8(17) . .
C14 C15 H15 120.6 . .
C16 C15 H15 120.6 . .
C17 C16 C15 119.3(16) . .
C17 C16 H16 120.3 . .
C15 C16 H16 120.3 . .
C16 C17 C18 122.1(17) . .
C16 C17 H17 118.9 . .
C18 C17 H17 118.9 . .
C13 C18 C17 121.0(17) . .
C13 C18 H18 119.5 . .
C17 C18 H18 119.5 . .
O100 C100 Ru1 169.6(13) . .
O101 C101 Ru1 170.7(15) . .
O102 C102 Ru1 176.1(14) . .
F2 B1 F2 111.1(8) 2_665 3_565
F2 B1 F2 111.1(8) 2_665 .
F2 B1 F2 111.1(8) 3_565 .
F2 B1 F1 107.8(9) 2_665 .
F2 B1 F1 107.8(9) 3_565 .
F2 B1 F1 107.8(9) . .
F6 B2 F6 130(2) 10_556 .
F6 B2 F3 124.5(12) 10_556 10_556
F6 B2 F3 105.1(13) . 10_556
F6 B2 F3 105.1(13) 10_556 .
F6 B2 F3 124.5(12) . .
F3 B2 F3 25.57(18) 10_556 .
F6 B2 F5 115.2(12) 10_556 10_556
F6 B2 F5 24.9(16) . 10_556
F3 B2 F5 112.1(12) 10_556 10_556
F3 B2 F5 137.0(13) . 10_556
F6 B2 F5 24.9(16) 10_556 .
F6 B2 F5 115.2(12) . .
F3 B2 F5 137.0(13) 10_556 .
F3 B2 F5 112.1(12) . .
F5 B2 F5 111(3) 10_556 .
F6 B2 F4 78.6(16) 10_556 .
F6 B2 F4 98.3(16) . .
F3 B2 F4 87.4(7) 10_556 .
F3 B2 F4 99.7(8) . .
F5 B2 F4 75.1(12) 10_556 .
F5 B2 F4 100.7(11) . .
F6 B2 F4 98.3(16) 10_556 10_556
F6 B2 F4 78.6(16) . 10_556
F3 B2 F4 99.7(8) 10_556 10_556
F3 B2 F4 87.4(7) . 10_556
F5 B2 F4 100.7(11) 10_556 10_556
F5 B2 F4 75.1(12) . 10_556
F4 B2 F4 172.7(15) . 10_556
F10 B3 F10 120.000(1) 3_765 .
F10 B3 F10 120.000(5) 3_765 2_645
F10 B3 F10 120.000(2) . 2_645
F10 B3 F9 112(2) 3_765 2_645
F10 B3 F9 44(3) . 2_645
F10 B3 F9 110.0(11) 2_645 2_645
F10 B3 F9 110.0(11) 3_765 3_765
F10 B3 F9 112(2) . 3_765
F10 B3 F9 44(3) 2_645 3_765
F9 B3 F9 78(4) 2_645 3_765
F10 B3 F9 44(3) 3_765 11_766
F10 B3 F9 112(2) . 11_766
F10 B3 F9 110.0(11) 2_645 11_766
F9 B3 F9 140(2) 2_645 11_766
F9 B3 F9 135(5) 3_765 11_766
F10 B3 F9 44(3) 3_765 .
F10 B3 F9 110.0(11) . .
F10 B3 F9 112(2) 2_645 .
F9 B3 F9 78(4) 2_645 .
F9 B3 F9 78(4) 3_765 .
F9 B3 F9 87(6) 11_766 .
F10 B3 F9 110.0(11) 3_765 10_556
F10 B3 F9 44(3) . 10_556
F10 B3 F9 112(2) 2_645 10_556
F9 B3 F9 87(6) 2_645 10_556
F9 B3 F9 140(2) 3_765 10_556
F9 B3 F9 78(4) 11_766 10_556
F9 B3 F9 135(5) . 10_556
F10 B3 F9 112(2) 3_765 12_646
F10 B3 F9 110.0(11) . 12_646
F10 B3 F9 44(3) 2_645 12_646
F9 B3 F9 135(5) 2_645 12_646
F9 B3 F9 87(6) 3_765 12_646
F9 B3 F9 78(4) 11_766 12_646
F9 B3 F9 140(2) . 12_646
F9 B3 F9 78(4) 10_556 12_646
F10 B3 F8 90.0 3_765 10_556
F10 B3 F8 90.000(1) . 10_556
F10 B3 F8 90.0 2_645 10_556
F9 B3 F8 46(3) 2_645 10_556
F9 B3 F8 46(3) 3_765 10_556
F9 B3 F8 134(3) 11_766 10_556
F9 B3 F8 46(3) . 10_556
F9 B3 F8 134(3) 10_556 10_556
F9 B3 F8 134(3) 12_646 10_556
F10 B3 F8 90.0 3_765 .
F10 B3 F8 90.000(1) . .
F10 B3 F8 90.0 2_645 .
F9 B3 F8 134(3) 2_645 .
F9 B3 F8 134(3) 3_765 .
F9 B3 F8 46(3) 11_766 .
F9 B3 F8 134(3) . .
F9 B3 F8 46(3) 10_556 .
F9 B3 F8 46(3) 12_646 .
F8 B3 F8 180.000(2) 10_556 .
F10 B3 F7 60(4) 3_765 3_765
F10 B3 F7 160.6(11) . 3_765
F10 B3 F7 63(4) 2_645 3_765
F9 B3 F7 117(3) 2_645 3_765
F9 B3 F7 55(3) 3_765 3_765
F9 B3 F7 82(4) 11_766 3_765
F9 B3 F7 55(3) . 3_765
F9 B3 F7 155(3) 10_556 3_765
F9 B3 F7 86(3) 12_646 3_765
F8 B3 F7 70.6(11) 10_556 3_765
F8 B3 F7 109.4(11) . 3_765
F3 F3 B2 77.21(9) 10_556 .
B2 F4 F5 50.7(7) . 10_556
B2 F4 F6 48.0(8) . 10_556
F5 F4 F6 82.3(12) 10_556 10_556
F6 F5 B2 73.8(14) 10_556 .
F6 F5 F4 124(2) 10_556 10_556
B2 F5 F4 54.3(7) . 10_556
F5 F6 B2 81.3(19) 10_556 .
F5 F6 F4 128(4) 10_556 10_556
B2 F6 F4 53.4(9) . 10_556
F7 F7 F9 109(10) 10_556 .
F7 F7 F9 116(9) 10_556 2_645
F9 F7 F9 85(6) . 2_645
F7 F7 B3 70.6(11) 10_556 .
F9 F7 B3 62.3(18) . .
F9 F7 B3 62.2(17) 2_645 .
F7 F7 F10 75(9) 10_556 .
F9 F7 F10 116(3) . .
F9 F7 F10 45(4) 2_645 .
B3 F7 F10 60(2) . .
F7 F7 F10 67(10) 10_556 3_765
F9 F7 F10 44(4) . 3_765
F9 F7 F10 114(2) 2_645 3_765
B3 F7 F10 58(2) . 3_765
F10 F7 F10 114.5(9) . 3_765
F7 F7 F8 125.0(15) 10_556 10_556
F9 F7 F8 43(3) . 10_556
F9 F7 F8 43(3) 2_645 10_556
B3 F7 F8 54.6(7) . 10_556
F10 F7 F8 81(3) . 10_556
F10 F7 F8 79(2) 3_765 10_556
F7 F7 F9 42(7) 10_556 10_556
F9 F7 F9 111(2) . 10_556
F9 F7 F9 74(4) 2_645 10_556
B3 F7 F9 49(2) . 10_556
F10 F7 F9 34.5(17) . 10_556
F10 F7 F9 87.2(19) 3_765 10_556
F8 F7 F9 96(2) 10_556 10_556
F9 F8 F9 105.5(18) 11_766 10_556
F9 F8 F9 105.5(17) 11_766 12_646
F9 F8 F9 105.5(18) 10_556 12_646
F9 F8 B3 66.8(16) 11_766 .
F9 F8 B3 66.8(16) 10_556 .
F9 F8 B3 66.8(16) 12_646 .
F9 F8 F7 53(4) 11_766 10_556
F9 F8 F7 53(4) 10_556 10_556
F9 F8 F7 121.5(19) 12_646 10_556
B3 F8 F7 54.7(7) . 10_556
F9 F8 F7 53(4) 11_766 11_766
F9 F8 F7 121.5(18) 10_556 11_766
F9 F8 F7 53(4) 12_646 11_766
B3 F8 F7 54.7(7) . 11_766
F7 F8 F7 90.0(10) 10_556 11_766
F9 F8 F7 121.5(19) 11_766 12_646
F9 F8 F7 53(4) 10_556 12_646
F9 F8 F7 53(4) 12_646 12_646
B3 F8 F7 54.7(7) . 12_646
F7 F8 F7 90.0(10) 10_556 12_646
F7 F8 F7 90.0(10) 11_766 12_646
F10 F9 F8 134.9(14) 3_765 10_556
F10 F9 F7 77(5) 3_765 .
F8 F9 F7 85(4) 10_556 .
F10 F9 F7 73(3) 3_765 3_765
F8 F9 F7 84(4) 10_556 3_765
F7 F9 F7 123.8(17) . 3_765
F10 F9 B3 68.0(16) 3_765 .
F8 F9 B3 66.9(16) 10_556 .
F7 F9 B3 62.6(17) . .
F7 F9 B3 62.4(17) 3_765 .
F10 F9 F9 110.0(13) 3_765 2_645
F8 F9 F9 37.3(9) 10_556 2_645
F7 F9 F9 48(4) . 2_645
F7 F9 F9 102(4) 3_765 2_645
B3 F9 F9 51(2) . 2_645
F10 F9 F9 107(3) 3_765 3_765
F8 F9 F9 37.3(9) 10_556 3_765
F7 F9 F9 102(3) . 3_765
F7 F9 F9 47(5) 3_765 3_765
B3 F9 F9 51(2) . 3_765
F9 F9 F9 60.000(13) 2_645 3_765
F10 F9 F7 50(3) 3_765 10_556
F8 F9 F7 100(3) 10_556 10_556
F7 F9 F7 29(4) . 10_556
F7 F9 F7 101(2) 3_765 10_556
B3 F9 F7 49(2) . 10_556
F9 F9 F7 64(3) 2_645 10_556
F9 F9 F7 99.7(19) 3_765 10_556
F9 F10 F9 136(3) 2_645 10_556
F9 F10 B3 68.2(16) 2_645 .
F9 F10 B3 68.2(16) 10_556 .
F9 F10 F7 62(3) 2_645 .
F9 F10 F7 96(2) 10_556 .
B3 F10 F7 60(2) . .
F9 F10 F7 96(2) 2_645 12_646
F9 F10 F7 62(3) 10_556 12_646
B3 F10 F7 60(2) . 12_646
F7 F10 F7 120(4) . 12_646
F9 F10 F7 59(2) 2_645 2_645
F9 F10 F7 97(3) 10_556 2_645
B3 F10 F7 58(2) . 2_645
F7 F10 F7 105.6(19) . 2_645
F7 F10 F7 37.7(19) 12_646 2_645
F9 F10 F7 97(3) 2_645 10_556
F9 F10 F7 59(2) 10_556 10_556
B3 F10 F7 58(2) . 10_556
F7 F10 F7 37.7(19) . 10_556
F7 F10 F7 105.6(19) 12_646 10_556
F7 F10 F7 117(4) 2_645 10_556

loop_
_geom_bond_atom_site_label_1
_geom_bond_atom_site_label_2
_geom_bond_distance
_geom_bond_site_symmetry_2
Ru1 C102 1.828(15) .
Ru1 C100 1.911(16) .
Ru1 C101 1.916(18) .
Ru1 P1 2.351(4) .
Ru1 Ru1 2.8578(17) 2_655
Ru1 Ru1 2.8578(17) 3_665
P1 C7 1.813(14) .
P1 C13 1.826(14) .
P1 C5 1.854(13) .
O100 C100 1.153(16) .
O101 C101 1.148(17) .
O102 C102 1.195(17) .
N1 C1 1.321(18) .
N1 C3 1.38(2) .
N1 C4 1.463(17) .
N2 C1 1.343(17) .
N2 C2 1.39(2) .
N2 C6 1.455(19) .
C1 H1 0.9300 .
C2 C3 1.31(2) .
C2 H2 0.9300 .
C3 H3 0.9300 .
C4 C5 1.504(18) .
C4 H4A 0.9700 .
C4 H4B 0.9700 .
C5 H5A 0.9700 .
C5 H5B 0.9700 .
C6 H6A 0.9600 .
C6 H6B 0.9600 .
C6 H6C 0.9600 .
C7 C12 1.34(2) .
C7 C8 1.349(19) .
C8 C9 1.40(2) .
C8 H8 0.9300 .
C9 C10 1.33(3) .
C9 H9 0.9300 .
C10 C11 1.25(3) .
C10 H10 0.9300 .
C11 C12 1.46(3) .
C11 H11 0.9300 .
C12 H12 0.9300 .
C13 C18 1.359(19) .
C13 C14 1.40(2) .
C14 C15 1.35(2) .
C14 H14 0.9300 .
C15 C16 1.41(2) .
C15 H15 0.9300 .
C16 C17 1.30(3) .
C16 H16 0.9300 .
C17 C18 1.37(2) .
C17 H17 0.9300 .
C18 H18 0.9300 .
B1 F2 1.341(7) 2_665
B1 F2 1.341(7) 3_565
B1 F2 1.341(7) .
B1 F1 1.341(10) .
B2 F6 1.312(9) 10_556
B2 F6 1.312(9) .
B2 F3 1.339(9) 10_556
B2 F3 1.339(9) .
B2 F5 1.350(9) 10_556
B2 F5 1.350(9) .
B2 F4 1.417(9) .
B2 F4 1.417(9) 10_556
B3 F10 1.341(10) 3_765
B3 F10 1.341(10) .
B3 F10 1.341(10) 2_645
B3 F9 1.342(10) 2_645
B3 F9 1.342(10) 3_765
B3 F9 1.342(10) 11_766
B3 F9 1.342(10) .
B3 F9 1.342(10) 10_556
B3 F9 1.342(10) 12_646
B3 F8 1.344(10) 10_556
B3 F8 1.344(10) .
B3 F7 1.346(10) 3_765
F3 F3 0.5926 10_556
F4 F5 1.69(3) 10_556
F4 F6 1.73(3) 10_556
F5 F6 0.57(4) 10_556
F5 F4 1.69(3) 10_556
F6 F5 0.57(4) 10_556
F6 F4 1.73(3) 10_556
F7 F7 0.89(5) 10_556
F7 F9 1.24(7) .
F7 F9 1.25(7) 2_645
F7 F10 1.35(8) .
F7 F10 1.41(8) 3_765
F7 F8 1.56(3) 10_556
F7 F9 1.76(7) 10_556
F8 F9 1.06(6) 11_766
F8 F9 1.06(6) 10_556
F8 F9 1.06(6) 12_646
F8 F7 1.56(3) 10_556
F8 F7 1.56(3) 11_766
F8 F7 1.56(3) 12_646
F9 F10 1.00(6) 3_765
F9 F8 1.06(6) 10_556
F9 F7 1.25(7) 3_765
F9 F9 1.68(8) 2_645
F9 F9 1.68(8) 3_765
F9 F7 1.76(7) 10_556
F10 F9 1.00(6) 2_645
F10 F9 1.00(6) 10_556
F10 F7 1.35(8) 12_646
F10 F7 1.41(8) 2_645
F10 F7 1.41(8) 10_556

loop_
_geom_torsion_atom_site_label_1
_geom_torsion_atom_site_label_2
_geom_torsion_atom_site_label_3
_geom_torsion_atom_site_label_4
_geom_torsion
_geom_torsion_site_symmetry_1
_geom_torsion_site_symmetry_4
C102 Ru1 P1 C7 170.0(8) . .
C100 Ru1 P1 C7 74.5(7) . .
C101 Ru1 P1 C7 -93.0(7) . .
Ru1 Ru1 P1 C7 -49.6(7) 2_655 .
Ru1 Ru1 P1 C7 4.8(6) 3_665 .
C102 Ru1 P1 C13 46.6(7) . .
C100 Ru1 P1 C13 -48.9(7) . .
C101 Ru1 P1 C13 143.6(7) . .
Ru1 Ru1 P1 C13 -173.0(5) 2_655 .
Ru1 Ru1 P1 C13 -118.6(5) 3_665 .
C102 Ru1 P1 C5 -71.3(7) . .
C100 Ru1 P1 C5 -166.8(6) . .
C101 Ru1 P1 C5 25.7(7) . .
Ru1 Ru1 P1 C5 69.1(6) 2_655 .
Ru1 Ru1 P1 C5 123.5(4) 3_665 .
C3 N1 C1 N2 -0.6(18) . .
C4 N1 C1 N2 -177.3(13) . .
C2 N2 C1 N1 -2.2(19) . .
C6 N2 C1 N1 178.7(15) . .
C1 N2 C2 C3 4(2) . .
C6 N2 C2 C3 -176.7(17) . .
N2 C2 C3 N1 -5(3) . .
C1 N1 C3 C2 3(2) . .
C4 N1 C3 C2 -179.9(17) . .
C1 N1 C4 C5 -25(2) . .
C3 N1 C4 C5 159.2(16) . .
N1 C4 C5 P1 -166.1(11) . .
C7 P1 C5 C4 -166.2(11) . .
C13 P1 C5 C4 -61.2(12) . .
Ru1 P1 C5 C4 63.8(11) . .
C13 P1 C7 C12 48.0(14) . .
C5 P1 C7 C12 153.7(13) . .
Ru1 P1 C7 C12 -81.5(13) . .
C13 P1 C7 C8 -132.7(13) . .
C5 P1 C7 C8 -27.0(14) . .
Ru1 P1 C7 C8 97.8(13) . .
C12 C7 C8 C9 -1(2) . .
P1 C7 C8 C9 179.5(13) . .
C7 C8 C9 C10 -1(3) . .
C8 C9 C10 C11 3(3) . .
C9 C10 C11 C12 -2(4) . .
C8 C7 C12 C11 2(3) . .
P1 C7 C12 C11 -179.1(16) . .
C10 C11 C12 C7 0(4) . .
C7 P1 C13 C18 -126.9(13) . .
C5 P1 C13 C18 129.4(13) . .
Ru1 P1 C13 C18 6.0(15) . .
C7 P1 C13 C14 52.1(15) . .
C5 P1 C13 C14 -51.6(15) . .
Ru1 P1 C13 C14 -175.0(13) . .
C18 C13 C14 C15 2(3) . .
P1 C13 C14 C15 -177.4(18) . .
C13 C14 C15 C16 2(3) . .
C14 C15 C16 C17 -2(3) . .
C15 C16 C17 C18 -1(3) . .
C14 C13 C18 C17 -5(3) . .
P1 C13 C18 C17 174.2(15) . .
C16 C17 C18 C13 5(3) . .
C102 Ru1 C100 O100 -16(8) . .
C101 Ru1 C100 O100 -167(6) . .
P1 Ru1 C100 O100 79(7) . .
Ru1 Ru1 C100 O100 -116(7) 2_655 .
Ru1 Ru1 C100 O100 -171(8) 3_665 .
C102 Ru1 C101 O101 68(9) . .
C100 Ru1 C101 O101 -142(8) . .
P1 Ru1 C101 O101 -27(9) . .
Ru1 Ru1 C101 O101 166(9) 2_655 .
Ru1 Ru1 C101 O101 -138(9) 3_665 .
C100 Ru1 C102 O102 69(22) . .
C101 Ru1 C102 O102 -118(22) . .
P1 Ru1 C102 O102 -25(22) . .
Ru1 Ru1 C102 O102 167(22) 2_655 .
Ru1 Ru1 C102 O102 126(22) 3_665 .
F6 B2 F3 F3 142.9(14) 10_556 10_556
F6 B2 F3 F3 -45.0(17) . 10_556
F5 B2 F3 F3 -16.3(15) 10_556 10_556
F5 B2 F3 F3 168.1(11) . 10_556
F4 B2 F3 F3 62.2(9) . 10_556
F4 B2 F3 F3 -119.2(9) 10_556 10_556
F6 B2 F4 F5 120.3(12) 10_556 10_556
F6 B2 F4 F5 -9(2) . 10_556
F3 B2 F4 F5 -113.7(13) 10_556 10_556
F3 B2 F4 F5 -136.2(13) . 10_556
F5 B2 F4 F5 109(3) . 10_556
F4 B2 F4 F5 55.1(13) 10_556 10_556
F6 B2 F4 F6 -129(3) . 10_556
F3 B2 F4 F6 126.0(13) 10_556 10_556
F3 B2 F4 F6 103.5(12) . 10_556
F5 B2 F4 F6 -120.3(12) 10_556 10_556
F5 B2 F4 F6 -11(2) . 10_556
F4 B2 F4 F6 -65.1(13) 10_556 10_556
F6 B2 F5 F6 132(5) . 10_556
F3 B2 F5 F6 -70(6) 10_556 10_556
F3 B2 F5 F6 -78(5) . 10_556
F5 B2 F5 F6 105(5) 10_556 10_556
F4 B2 F5 F6 27(5) . 10_556
F4 B2 F5 F6 -159(6) 10_556 10_556
F6 B2 F5 F4 159(6) 10_556 10_556
F6 B2 F5 F4 -69(2) . 10_556
F3 B2 F5 F4 88.3(12) 10_556 10_556
F3 B2 F5 F4 80.8(9) . 10_556
F5 B2 F5 F4 -96.0(9) 10_556 10_556
F4 B2 F5 F4 -173.9(13) . 10_556
F6 B2 F6 F5 -61(5) 10_556 10_556
F3 B2 F6 F5 110(5) 10_556 10_556
F3 B2 F6 F5 129(5) . 10_556
F5 B2 F6 F5 -85(6) . 10_556
F4 B2 F6 F5 21(6) . 10_556
F4 B2 F6 F5 -153(5) 10_556 10_556
F6 B2 F6 F4 91.3(10) 10_556 10_556
F3 B2 F6 F4 -97.1(9) 10_556 10_556
F3 B2 F6 F4 -78.7(13) . 10_556
F5 B2 F6 F4 153(5) 10_556 10_556
F5 B2 F6 F4 67.3(16) . 10_556
F4 B2 F6 F4 173.3(14) . 10_556
F10 B3 F7 F7 -75(11) 3_765 10_556
F10 B3 F7 F7 83(11) . 10_556
F10 B3 F7 F7 180.000(7) 2_645 10_556
F9 B3 F7 F7 135(13) 2_645 10_556
F9 B3 F7 F7 -175(10) 3_765 10_556
F9 B3 F7 F7 -35(11) 11_766 10_556
F9 B3 F7 F7 -125(14) . 10_556
F9 B3 F7 F7 43(11) 10_556 10_556
F9 B3 F7 F7 11(21) 12_646 10_556
F8 B3 F7 F7 -175(13) 10_556 10_556
F8 B3 F7 F7 5(13) . 10_556
F7 B3 F7 F7 -115(13) 3_765 10_556
F10 B3 F7 F9 51(4) 3_765 .
F10 B3 F7 F9 -151(4) . .
F10 B3 F7 F9 -55(14) 2_645 .
F9 B3 F7 F9 -99(7) 2_645 .
F9 B3 F7 F9 -49(5) 3_765 .
F9 B3 F7 F9 90(7) 11_766 .
F9 B3 F7 F9 168(3) 10_556 .
F9 B3 F7 F9 136(8) 12_646 .
F8 B3 F7 F9 -50(3) 10_556 .
F8 B3 F7 F9 130(3) . .
F7 B3 F7 F9 11(4) 3_765 .
F10 B3 F7 F9 150(4) 3_765 2_645
F10 B3 F7 F9 -52(4) . 2_645
F10 B3 F7 F9 45(13) 2_645 2_645
F9 B3 F7 F9 50(6) 3_765 2_645
F9 B3 F7 F9 -171(2) 11_766 2_645
F9 B3 F7 F9 99(7) . 2_645
F9 B3 F7 F9 -93(6) 10_556 2_645
F9 B3 F7 F9 -124(11) 12_646 2_645
F8 B3 F7 F9 50(4) 10_556 2_645
F8 B3 F7 F9 -130(4) . 2_645
F7 B3 F7 F9 110(4) 3_765 2_645
F10 B3 F7 F10 -158.3(11) 3_765 .
F10 B3 F7 F10 97(11) 2_645 .
F9 B3 F7 F10 52(4) 2_645 .
F9 B3 F7 F10 102(2) 3_765 .
F9 B3 F7 F10 -119(3) 11_766 .
F9 B3 F7 F10 151(4) . .
F9 B3 F7 F10 -40.9(19) 10_556 .
F9 B3 F7 F10 -72(11) 12_646 .
F8 B3 F7 F10 101.5(19) 10_556 .
F8 B3 F7 F10 -78.5(19) . .
F7 B3 F7 F10 162(2) 3_765 .
F10 B3 F7 F10 158.3(11) . 3_765
F10 B3 F7 F10 -105(11) 2_645 3_765
F9 B3 F7 F10 -150(4) 2_645 3_765
F9 B3 F7 F10 -100(2) 3_765 3_765
F9 B3 F7 F10 39(3) 11_766 3_765
F9 B3 F7 F10 -51(4) . 3_765
F9 B3 F7 F10 117.4(19) 10_556 3_765
F9 B3 F7 F10 86(11) 12_646 3_765
F8 B3 F7 F10 -100.1(18) 10_556 3_765
F8 B3 F7 F10 79.9(18) . 3_765
F7 B3 F7 F10 -40(3) 3_765 3_765
F10 B3 F7 F8 100.1(18) 3_765 10_556
F10 B3 F7 F8 -101.5(19) . 10_556
F10 B3 F7 F8 -5(13) 2_645 10_556
F9 B3 F7 F8 -50(4) 2_645 10_556
F9 B3 F7 F8 0(4) 3_765 10_556
F9 B3 F7 F8 140(4) 11_766 10_556
F9 B3 F7 F8 50(3) . 10_556
F9 B3 F7 F8 -142(3) 10_556 10_556
F9 B3 F7 F8 -174(9) 12_646 10_556
F8 B3 F7 F8 180.00(2) . 10_556
F7 B3 F7 F8 60.1(13) 3_765 10_556
F10 B3 F7 F9 -117.4(19) 3_765 10_556
F10 B3 F7 F9 40.9(19) . 10_556
F10 B3 F7 F9 137(11) 2_645 10_556
F9 B3 F7 F9 93(6) 2_645 10_556
F9 B3 F7 F9 143(3) 3_765 10_556
F9 B3 F7 F9 -78(5) 11_766 10_556
F9 B3 F7 F9 -168(3) . 10_556
F9 B3 F7 F9 -32(11) 12_646 10_556
F8 B3 F7 F9 142(3) 10_556 10_556
F8 B3 F7 F9 -38(3) . 10_556
F7 B3 F7 F9 -157(3) 3_765 10_556
F10 B3 F8 F9 -2(2) 3_765 11_766
F10 B3 F8 F9 -122(2) . 11_766
F10 B3 F8 F9 118(2) 2_645 11_766
F9 B3 F8 F9 -124(4) 2_645 11_766
F9 B3 F8 F9 116(4) 3_765 11_766
F9 B3 F8 F9 -4(4) . 11_766
F9 B3 F8 F9 -120.000(13) 10_556 11_766
F9 B3 F8 F9 120.000(13) 12_646 11_766
F8 B3 F8 F9 118(55) 10_556 11_766
F7 B3 F8 F9 57(5) 3_765 11_766
F10 B3 F8 F9 118(2) 3_765 10_556
F10 B3 F8 F9 -2(2) . 10_556
F10 B3 F8 F9 -122(2) 2_645 10_556
F9 B3 F8 F9 -4(4) 2_645 10_556
F9 B3 F8 F9 -124(4) 3_765 10_556
F9 B3 F8 F9 120.000(3) 11_766 10_556
F9 B3 F8 F9 116(4) . 10_556
F9 B3 F8 F9 -120.000(1) 12_646 10_556
F8 B3 F8 F9 -122(55) 10_556 10_556
F7 B3 F8 F9 177(5) 3_765 10_556
F10 B3 F8 F9 -122(2) 3_765 12_646
F10 B3 F8 F9 118(2) . 12_646
F10 B3 F8 F9 -2(2) 2_645 12_646
F9 B3 F8 F9 116(4) 2_645 12_646
F9 B3 F8 F9 -4(4) 3_765 12_646
F9 B3 F8 F9 -120.000(12) 11_766 12_646
F9 B3 F8 F9 -124(4) . 12_646
F9 B3 F8 F9 120.000(13) 10_556 12_646
F8 B3 F8 F9 -2(55) 10_556 12_646
F7 B3 F8 F9 -63(5) 3_765 12_646
F10 B3 F8 F7 58(4) 3_765 10_556
F10 B3 F8 F7 -62(4) . 10_556
F10 B3 F8 F7 178(4) 2_645 10_556
F9 B3 F8 F7 -63(5) 2_645 10_556
F9 B3 F8 F7 177(5) 3_765 10_556
F9 B3 F8 F7 60(4) 11_766 10_556
F9 B3 F8 F7 57(5) . 10_556
F9 B3 F8 F7 -60(4) 10_556 10_556
F9 B3 F8 F7 -180(4) 12_646 10_556
F8 B3 F8 F7 178(56) 10_556 10_556
F7 B3 F8 F7 117(8) 3_765 10_556
F10 B3 F8 F7 -62(4) 3_765 11_766
F10 B3 F8 F7 178(4) . 11_766
F10 B3 F8 F7 58(4) 2_645 11_766
F9 B3 F8 F7 177(5) 2_645 11_766
F9 B3 F8 F7 57(5) 3_765 11_766
F9 B3 F8 F7 -60(4) 11_766 11_766
F9 B3 F8 F7 -63(5) . 11_766
F9 B3 F8 F7 -180(4) 10_556 11_766
F9 B3 F8 F7 60(4) 12_646 11_766
F8 B3 F8 F7 58(56) 10_556 11_766
F7 B3 F8 F7 -3(8) 3_765 11_766
F10 B3 F8 F7 178(4) 3_765 12_646
F10 B3 F8 F7 58(4) . 12_646
F10 B3 F8 F7 -62(4) 2_645 12_646
F9 B3 F8 F7 57(5) 2_645 12_646
F9 B3 F8 F7 -63(5) 3_765 12_646
F9 B3 F8 F7 -180(4) 11_766 12_646
F9 B3 F8 F7 177(5) . 12_646
F9 B3 F8 F7 60(4) 10_556 12_646
F9 B3 F8 F7 -60(4) 12_646 12_646
F8 B3 F8 F7 -62(56) 10_556 12_646
F7 B3 F8 F7 -123(8) 3_765 12_646
F7 F7 F9 F10 -17(9) 10_556 3_765
F9 F7 F9 F10 -133(4) 2_645 3_765
B3 F7 F9 F10 -71.7(14) . 3_765
F10 F7 F9 F10 -99(4) . 3_765
F8 F7 F9 F10 -138(2) 10_556 3_765
F9 F7 F9 F10 -62(4) 10_556 3_765
F7 F7 F9 F8 121(9) 10_556 10_556
F9 F7 F9 F8 5(3) 2_645 10_556
B3 F7 F9 F8 66.7(18) . 10_556
F10 F7 F9 F8 39(4) . 10_556
F10 F7 F9 F8 138(2) 3_765 10_556
F9 F7 F9 F8 76(4) 10_556 10_556
F7 F7 F9 F7 42(10) 10_556 3_765
F9 F7 F9 F7 -74(8) 2_645 3_765
B3 F7 F9 F7 -13(5) . 3_765
F10 F7 F9 F7 -40(8) . 3_765
F10 F7 F9 F7 59(4) 3_765 3_765
F8 F7 F9 F7 -80(6) 10_556 3_765
F9 F7 F9 F7 -3(7) 10_556 3_765
F7 F7 F9 B3 54(8) 10_556 .
F9 F7 F9 B3 -61(3) 2_645 .
F10 F7 F9 B3 -28(3) . .
F10 F7 F9 B3 71.7(14) 3_765 .
F8 F7 F9 B3 -66.7(18) 10_556 .
F9 F7 F9 B3 10(3) 10_556 .
F7 F7 F9 F9 116(9) 10_556 2_645
B3 F7 F9 F9 61(3) . 2_645
F10 F7 F9 F9 34(3) . 2_645
F10 F7 F9 F9 133(4) 3_765 2_645
F8 F7 F9 F9 -5(3) 10_556 2_645
F9 F7 F9 F9 71(4) 10_556 2_645
F7 F7 F9 F9 88(9) 10_556 3_765
F9 F7 F9 F9 -27.6(19) 2_645 3_765
B3 F7 F9 F9 34(2) . 3_765
F10 F7 F9 F9 6(4) . 3_765
F10 F7 F9 F9 105(2) 3_765 3_765
F8 F7 F9 F9 -33.1(10) 10_556 3_765
F9 F7 F9 F9 43(4) 10_556 3_765
F9 F7 F9 F7 -116(9) 2_645 10_556
B3 F7 F9 F7 -54(8) . 10_556
F10 F7 F9 F7 -82(7) . 10_556
F10 F7 F9 F7 17(9) 3_765 10_556
F8 F7 F9 F7 -121(9) 10_556 10_556
F9 F7 F9 F7 -45(6) 10_556 10_556
F10 B3 F9 F10 113.0(11) . 3_765
F10 B3 F9 F10 -111(2) 2_645 3_765
F9 B3 F9 F10 143(3) 2_645 3_765
F9 B3 F9 F10 -137(4) 3_765 3_765
F9 B3 F9 F10 0.000(6) 11_766 3_765
F9 B3 F9 F10 69(2) 10_556 3_765
F9 B3 F9 F10 -67.0(11) 12_646 3_765
F8 B3 F9 F10 -177(3) 10_556 3_765
F8 B3 F9 F10 3(3) . 3_765
F7 B3 F9 F10 -81(4) 3_765 3_765
F10 B3 F9 F8 177(3) 3_765 10_556
F10 B3 F9 F8 -70(2) . 10_556
F10 B3 F9 F8 66.8(14) 2_645 10_556
F9 B3 F9 F8 -39.9(14) 2_645 10_556
F9 B3 F9 F8 39.9(14) 3_765 10_556
F9 B3 F9 F8 177(3) 11_766 10_556
F9 B3 F9 F8 -113.2(14) 10_556 10_556
F9 B3 F9 F8 110(2) 12_646 10_556
F8 B3 F9 F8 180.000(17) . 10_556
F7 B3 F9 F8 96(4) 3_765 10_556
F10 B3 F9 F7 -86(5) 3_765 .
F10 B3 F9 F7 26(5) . .
F10 B3 F9 F7 163(4) 2_645 .
F9 B3 F9 F7 56(4) 2_645 .
F9 B3 F9 F7 136(3) 3_765 .
F9 B3 F9 F7 -86(5) 11_766 .
F9 B3 F9 F7 -17(4) 10_556 .
F9 B3 F9 F7 -154(5) 12_646 .
F8 B3 F9 F7 96(4) 10_556 .
F8 B3 F9 F7 -84(4) . .
F7 B3 F9 F7 -168(4) 3_765 .
F10 B3 F9 F7 81(4) 3_765 3_765
F10 B3 F9 F7 -166(3) . 3_765
F10 B3 F9 F7 -29(4) 2_645 3_765
F9 B3 F9 F7 -136(4) 2_645 3_765
F9 B3 F9 F7 -56(5) 3_765 3_765
F9 B3 F9 F7 81(4) 11_766 3_765
F9 B3 F9 F7 151(4) 10_556 3_765
F9 B3 F9 F7 14(3) 12_646 3_765
F8 B3 F9 F7 -96(4) 10_556 3_765
F8 B3 F9 F7 84(4) . 3_765
F10 B3 F9 F9 -143(3) 3_765 2_645
F10 B3 F9 F9 -29.8(14) . 2_645
F10 B3 F9 F9 107(2) 2_645 2_645
F9 B3 F9 F9 80(3) 3_765 2_645
F9 B3 F9 F9 -143(3) 11_766 2_645
F9 B3 F9 F9 -73(2) 10_556 2_645
F9 B3 F9 F9 150.2(14) 12_646 2_645
F8 B3 F9 F9 39.9(14) 10_556 2_645
F8 B3 F9 F9 -140.1(14) . 2_645
F7 B3 F9 F9 136(4) 3_765 2_645
F10 B3 F9 F9 137(4) 3_765 3_765
F10 B3 F9 F9 -110(4) . 3_765
F10 B3 F9 F9 27(2) 2_645 3_765
F9 B3 F9 F9 -80(3) 2_645 3_765
F9 B3 F9 F9 137(4) 11_766 3_765
F9 B3 F9 F9 -153(2) 10_556 3_765
F9 B3 F9 F9 70(4) 12_646 3_765
F8 B3 F9 F9 -39.9(14) 10_556 3_765
F8 B3 F9 F9 140.1(14) . 3_765
F7 B3 F9 F9 56(5) 3_765 3_765
F10 B3 F9 F7 -55(3) 3_765 10_556
F10 B3 F9 F7 58(3) . 10_556
F10 B3 F9 F7 -166(3) 2_645 10_556
F9 B3 F9 F7 87(4) 2_645 10_556
F9 B3 F9 F7 167(4) 3_765 10_556
F9 B3 F9 F7 -55(3) 11_766 10_556
F9 B3 F9 F7 14(3) 10_556 10_556
F9 B3 F9 F7 -122(3) 12_646 10_556
F8 B3 F9 F7 127(4) 10_556 10_556
F8 B3 F9 F7 -53(4) . 10_556
F7 B3 F9 F7 -137(7) 3_765 10_556
F10 B3 F10 F9 92(2) 3_765 2_645
F10 B3 F10 F9 -88(2) 2_645 2_645
F9 B3 F10 F9 -40(2) 3_765 2_645
F9 B3 F10 F9 140(2) 11_766 2_645
F9 B3 F10 F9 45(5) . 2_645
F9 B3 F10 F9 180.0 10_556 2_645
F9 B3 F10 F9 -135(5) 12_646 2_645
F8 B3 F10 F9 2(2) 10_556 2_645
F8 B3 F10 F9 -178(2) . 2_645
F7 B3 F10 F9 7(13) 3_765 2_645
F10 B3 F10 F9 -88(2) 3_765 10_556
F10 B3 F10 F9 92(2) 2_645 10_556
F9 B3 F10 F9 180.0 2_645 10_556
F9 B3 F10 F9 140(2) 3_765 10_556
F9 B3 F10 F9 -40(2) 11_766 10_556
F9 B3 F10 F9 -135(5) . 10_556
F9 B3 F10 F9 45(5) 12_646 10_556
F8 B3 F10 F9 -178(2) 10_556 10_556
F8 B3 F10 F9 2(2) . 10_556
F7 B3 F10 F9 -173(13) 3_765 10_556
F10 B3 F10 F7 22.4(15) 3_765 .
F10 B3 F10 F7 -157.6(15) 2_645 .
F9 B3 F10 F7 -69(3) 2_645 .
F9 B3 F10 F7 -109(3) 3_765 .
F9 B3 F10 F7 71(3) 11_766 .
F9 B3 F10 F7 -25(4) . .
F9 B3 F10 F7 111(3) 10_556 .
F9 B3 F10 F7 155(4) 12_646 .
F8 B3 F10 F7 -67.6(15) 10_556 .
F8 B3 F10 F7 112.4(15) . .
F7 B3 F10 F7 -63(13) 3_765 .
F10 B3 F10 F7 -157.6(15) 3_765 12_646
F10 B3 F10 F7 22.4(15) 2_645 12_646
F9 B3 F10 F7 111(3) 2_645 12_646
F9 B3 F10 F7 71(3) 3_765 12_646
F9 B3 F10 F7 -109(3) 11_766 12_646
F9 B3 F10 F7 155(4) . 12_646
F9 B3 F10 F7 -69(3) 10_556 12_646
F9 B3 F10 F7 -25(4) 12_646 12_646
F8 B3 F10 F7 112.4(15) 10_556 12_646
F8 B3 F10 F7 -67.6(15) . 12_646
F7 B3 F10 F7 117(13) 3_765 12_646
F10 B3 F10 F7 158.2(14) 3_765 2_645
F10 B3 F10 F7 -21.8(14) 2_645 2_645
F9 B3 F10 F7 66(3) 2_645 2_645
F9 B3 F10 F7 27(3) 3_765 2_645
F9 B3 F10 F7 -153(3) 11_766 2_645
F9 B3 F10 F7 111(4) . 2_645
F9 B3 F10 F7 -114(3) 10_556 2_645
F9 B3 F10 F7 -69(4) 12_646 2_645
F8 B3 F10 F7 68.2(14) 10_556 2_645
F8 B3 F10 F7 -111.8(14) . 2_645
F7 B3 F10 F7 73(13) 3_765 2_645
F10 B3 F10 F7 -21.8(14) 3_765 10_556
F10 B3 F10 F7 158.2(14) 2_645 10_556
F9 B3 F10 F7 -114(3) 2_645 10_556
F9 B3 F10 F7 -153(3) 3_765 10_556
F9 B3 F10 F7 27(3) 11_766 10_556
F9 B3 F10 F7 -69(4) . 10_556
F9 B3 F10 F7 66(3) 10_556 10_556
F9 B3 F10 F7 111(4) 12_646 10_556
F8 B3 F10 F7 -111.8(14) 10_556 10_556
F8 B3 F10 F7 68.2(14) . 10_556
F7 B3 F10 F7 -107(13) 3_765 10_556
F7 F7 F10 F9 -156(6) 10_556 2_645
F9 F7 F10 F9 -51(4) . 2_645
B3 F7 F10 F9 -79.6(16) . 2_645
F10 F7 F10 F9 -100(2) 3_765 2_645
F8 F7 F10 F9 -25.7(14) 10_556 2_645
F9 F7 F10 F9 -141(3) 10_556 2_645
F7 F7 F10 F9 -15(6) 10_556 10_556
F9 F7 F10 F9 89(3) . 10_556
F9 F7 F10 F9 141(3) 2_645 10_556
B3 F7 F10 F9 61(2) . 10_556
F10 F7 F10 F9 41(3) 3_765 10_556
F8 F7 F10 F9 115(3) 10_556 10_556
F7 F7 F10 B3 -76(6) 10_556 .
F9 F7 F10 B3 28(4) . .
F9 F7 F10 B3 79.6(16) 2_645 .
F10 F7 F10 B3 -20.2(11) 3_765 .
F8 F7 F10 B3 53.9(11) 10_556 .
F9 F7 F10 B3 -61(2) 10_556 .
F7 F7 F10 F7 -76(6) 10_556 12_646
F9 F7 F10 F7 28(4) . 12_646
F9 F7 F10 F7 79.6(16) 2_645 12_646
B3 F7 F10 F7 0.000(2) . 12_646
F10 F7 F10 F7 -20.2(11) 3_765 12_646
F8 F7 F10 F7 53.9(11) 10_556 12_646
F9 F7 F10 F7 -61(2) 10_556 12_646
F7 F7 F10 F7 -114(7) 10_556 2_645
F9 F7 F10 F7 -10(4) . 2_645
F9 F7 F10 F7 41.6(13) 2_645 2_645
B3 F7 F10 F7 -38.1(17) . 2_645
F10 F7 F10 F7 -58(3) 3_765 2_645
F8 F7 F10 F7 15.8(14) 10_556 2_645
F9 F7 F10 F7 -99(3) 10_556 2_645
F9 F7 F10 F7 104(9) . 10_556
F9 F7 F10 F7 156(6) 2_645 10_556
B3 F7 F10 F7 76(6) . 10_556
F10 F7 F10 F7 56(6) 3_765 10_556
F8 F7 F10 F7 130(7) 10_556 10_556
F9 F7 F10 F7 15(6) 10_556 10_556
